data_4068501
loop_
_publ_author_name
'Smythe, Nicole A.'
'Grice, Kyle A.'
'Williams, B. Scott'
'Goldberg, Karen I.'

_publ_section_title
;
 Reductive Elimination and Dissociative \b-Hydride Abstraction from Pt(IV)
 Hydroxide and Methoxide Complexes
;
_journal_issue 1
_journal_name_full Organometallics
_journal_page_first 277
_journal_paper_doi 10.1021/om800905q
_journal_volume 28
_journal_year 2009
_chemical_formula_moiety 'C33 H34 O P2 Pt, 2(C4 H8 O)'
_chemical_formula_sum 'C41 H50 O3 P2 Pt'
_chemical_formula_weight 847.84
_chemical_name_common PtIVOH
_chemical_name_systematic PtIVOH
_space_group_IT_number 14
_symmetry_cell_setting monoclinic
_symmetry_Int_Tables_number 14
_symmetry_space_group_name_Hall '-P 2ybc'
_symmetry_space_group_name_H-M 'P 1 21/c 1'
_atom_sites_solution_hydrogens geom
_atom_sites_solution_primary direct
_atom_sites_solution_secondary difmap
_audit_creation_method SHELXL-97
_cell_angle_alpha 90.00
_cell_angle_beta 143.8571(17)
_cell_angle_gamma 90.00
_cell_formula_units_Z 4
_cell_length_a 16.0485(8)
_cell_length_b 16.6570(5)
_cell_length_c 24.3080(8)
_cell_measurement_reflns_used 790
_cell_measurement_temperature 293(2)
_cell_volume 3832.5(3)
_computing_cell_refinement 'HKL SCALEPACK'
_computing_data_collection KappaCCD
_computing_data_reduction DENZO
_computing_molecular_graphics 'maXus, Zortep'
_computing_publication_material 'SHELXL-97 (Sheldrick, 1997)'
_computing_structure_refinement 'SHELXL-97 (Sheldrick, 1997)'
_computing_structure_solution SIR92
_diffrn_ambient_temperature 293(2)
_diffrn_measured_fraction_theta_full 0.992
_diffrn_measured_fraction_theta_max 0.992
_diffrn_measurement_device_type 'Nonius KappaCCD'
_diffrn_measurement_method '\f and \w scans'
_diffrn_radiation_monochromator graphite
_diffrn_radiation_source 'fine-focus sealed tube'
_diffrn_radiation_type MoK\a
_diffrn_radiation_wavelength 0.71074
_diffrn_reflns_av_R_equivalents 0.0470
_diffrn_reflns_av_sigmaI/netI 0.0341
_diffrn_reflns_limit_h_max 19
_diffrn_reflns_limit_h_min -19
_diffrn_reflns_limit_k_max 19
_diffrn_reflns_limit_k_min -19
_diffrn_reflns_limit_l_max 18
_diffrn_reflns_limit_l_min -28
_diffrn_reflns_number 54281
_diffrn_reflns_theta_full 25.00
_diffrn_reflns_theta_max 25.00
_diffrn_reflns_theta_min 2.62
_exptl_absorpt_coefficient_mu 3.780
_exptl_absorpt_correction_T_max 0.7037
_exptl_absorpt_correction_T_min 0.2537
_exptl_absorpt_correction_type multi-scan
_exptl_absorpt_process_details DENZO2000
_exptl_crystal_colour colorless
_exptl_crystal_density_diffrn 1.469
_exptl_crystal_density_method 'not measured'
_exptl_crystal_description plate
_exptl_crystal_F_000 1712
_exptl_crystal_size_max 0.50
_exptl_crystal_size_mid 0.18
_exptl_crystal_size_min 0.10
_refine_diff_density_max 0.743
_refine_diff_density_min -0.928
_refine_diff_density_rms 0.102
_refine_ls_extinction_method none
_refine_ls_goodness_of_fit_ref 1.147
_refine_ls_hydrogen_treatment constr
_refine_ls_matrix_type full
_refine_ls_number_parameters 428
_refine_ls_number_reflns 6653
_refine_ls_number_restraints 72
_refine_ls_restrained_S_all 1.169
_refine_ls_R_factor_all 0.0556
_refine_ls_R_factor_gt 0.0404
_refine_ls_shift/su_max 0.009
_refine_ls_shift/su_mean 0.002
_refine_ls_structure_factor_coef Fsqd
_refine_ls_weighting_details 'calc w=1/[\s^2^(Fo^2^)+(0.0377P)^2^+23.9343P] where P=(Fo^2^+2Fc^2^)/3'
_refine_ls_weighting_scheme calc
_refine_ls_wR_factor_gt 0.0896
_refine_ls_wR_factor_ref 0.1026
_reflns_number_gt 3401
_reflns_number_total 6653
_reflns_threshold_expression >2sigma(I)
_cod_data_source_file om800905q_si_001.cif
_cod_data_source_block shelxl
_cod_original_sg_symbol_H-M P21/c
_cod_database_code 4068501

loop_
_symmetry_equiv_pos_as_xyz
'x, y, z'
'-x, y+1/2, -z+1/2'
'-x, -y, -z'
'x, -y-1/2, z-1/2'

loop_
_atom_site_label
_atom_site_type_symbol
_atom_site_fract_x
_atom_site_fract_y
_atom_site_fract_z
_atom_site_U_iso_or_equiv
_atom_site_adp_type
_atom_site_occupancy
_atom_site_symmetry_multiplicity
_atom_site_calc_flag
_atom_site_refinement_flags
Pt1 Pt 0.66582(4) 0.04290(2) 0.39120(3) 0.04018(18) Uani 1 1 d .
P1 P 0.7472(3) 0.17470(14) 0.44862(17) 0.0386(6) Uani 1 1 d .
P2 P 0.4434(3) 0.10511(14) 0.26364(18) 0.0388(6) Uani 1 1 d .
O1 O 0.6340(8) 0.0328(4) 0.4602(5) 0.061(2) Uani 1 1 d .
H1 H 0.6534 -0.0129 0.4805 0.073 Uiso 1 1 calc R
O2 O 0.133(3) 0.606(2) 0.256(2) 0.355(18) Uani 1 1 d DU
O3 O 0.410(4) 0.372(2) -0.031(2) 0.41(2) Uani 1 1 d DU
C1 C 0.7052(12) 0.0453(7) 0.3291(8) 0.060(3) Uani 1 1 d .
H1A H 0.6804 0.0970 0.3015 0.072 Uiso 1 1 calc R
H1B H 0.6498 0.0047 0.2817 0.072 Uiso 1 1 calc R
H1C H 0.8037 0.0352 0.3752 0.072 Uiso 1 1 calc R
C2 C 0.8631(12) -0.0099(7) 0.5069(8) 0.072(4) Uani 1 1 d .
H2A H 0.8893 -0.0377 0.4878 0.086 Uiso 1 1 calc R
H2B H 0.8593 -0.0472 0.5349 0.086 Uiso 1 1 calc R
H2C H 0.9318 0.0310 0.5514 0.086 Uiso 1 1 calc R
C3 C 0.5880(12) -0.0732(6) 0.3406(8) 0.066(3) Uani 1 1 d .
H3A H 0.6368 -0.0995 0.3371 0.079 Uiso 1 1 calc R
H3B H 0.4888 -0.0710 0.2796 0.079 Uiso 1 1 calc R
H3C H 0.6025 -0.1026 0.3819 0.079 Uiso 1 1 calc R
C5 C 0.5941(9) 0.2359(5) 0.3849(6) 0.037(2) Uani 1 1 d .
C6 C 0.4590(9) 0.2060(5) 0.3009(6) 0.036(2) Uani 1 1 d .
C7 C 0.3398(10) 0.2535(6) 0.2491(7) 0.051(3) Uani 1 1 d .
H7 H 0.2500 0.2348 0.1926 0.061 Uiso 1 1 calc R
C8 C 0.3558(12) 0.3274(6) 0.2818(8) 0.058(3) Uani 1 1 d .
H8 H 0.2763 0.3581 0.2473 0.070 Uiso 1 1 calc R
C9 C 0.4878(12) 0.3568(6) 0.3649(8) 0.061(3) Uani 1 1 d .
H9 H 0.4979 0.4067 0.3870 0.073 Uiso 1 1 calc R
C10 C 0.6042(11) 0.3111(6) 0.4146(8) 0.052(3) Uani 1 1 d .
H10 H 0.6933 0.3313 0.4703 0.062 Uiso 1 1 calc R
C11 C 0.2874(10) 0.0663(5) 0.2155(7) 0.043(3) Uani 1 1 d .
C12 C 0.3074(11) 0.0324(7) 0.2786(8) 0.061(3) Uani 1 1 d .
H12 H 0.3981 0.0279 0.3413 0.074 Uiso 1 1 calc R
C13 C 0.1937(13) 0.0057(8) 0.2481(10) 0.073(4) Uani 1 1 d .
H13 H 0.2079 -0.0154 0.2907 0.088 Uiso 1 1 calc R
C14 C 0.0598(14) 0.0101(7) 0.1557(11) 0.074(4) Uani 1 1 d .
H14 H -0.0168 -0.0077 0.1354 0.089 Uiso 1 1 calc R
C15 C 0.0391(11) 0.0413(7) 0.0926(9) 0.071(4) Uani 1 1 d .
H15 H -0.0518 0.0435 0.0297 0.085 Uiso 1 1 calc R
C16 C 0.1519(10) 0.0693(6) 0.1216(8) 0.057(3) Uani 1 1 d .
H16 H 0.1366 0.0900 0.0785 0.069 Uiso 1 1 calc R
C17 C 0.3828(9) 0.1202(6) 0.1611(6) 0.039(2) Uani 1 1 d .
C18 C 0.3504(10) 0.0518(6) 0.1129(7) 0.053(3) Uani 1 1 d .
H18 H 0.3553 0.0016 0.1322 0.063 Uiso 1 1 calc R
C19 C 0.3118(11) 0.0565(8) 0.0381(8) 0.065(3) Uani 1 1 d .
H19 H 0.2910 0.0102 0.0072 0.078 Uiso 1 1 calc R
C20 C 0.3044(13) 0.1307(9) 0.0096(9) 0.074(4) Uani 1 1 d .
H20 H 0.2776 0.1345 -0.0414 0.089 Uiso 1 1 calc R
C21 C 0.3363(14) 0.2003(9) 0.0559(10) 0.080(4) Uani 1 1 d .
H21 H 0.3306 0.2504 0.0361 0.096 Uiso 1 1 calc R
C22 C 0.3769(11) 0.1935(7) 0.1322(8) 0.056(3) Uani 1 1 d .
H22 H 0.4005 0.2395 0.1644 0.068 Uiso 1 1 calc R
C23 C 0.8769(10) 0.1953(6) 0.5715(7) 0.046(3) Uani 1 1 d .
C24 C 0.9718(11) 0.2570(6) 0.6189(7) 0.056(3) Uani 1 1 d .
H24 H 0.9728 0.2894 0.5882 0.067 Uiso 1 1 calc R
C25 C 1.0666(13) 0.2725(8) 0.7115(9) 0.078(4) Uani 1 1 d .
H25 H 1.1293 0.3153 0.7420 0.094 Uiso 1 1 calc R
C26 C 1.0679(14) 0.2246(9) 0.7583(9) 0.086(4) Uani 1 1 d .
H26 H 1.1318 0.2343 0.8206 0.103 Uiso 1 1 calc R
C27 C 0.9734(15) 0.1622(9) 0.7115(9) 0.093(5) Uani 1 1 d .
H27 H 0.9725 0.1301 0.7423 0.112 Uiso 1 1 calc R
C28 C 0.8795(12) 0.1461(8) 0.6192(8) 0.073(4) Uani 1 1 d .
H28 H 0.8183 0.1026 0.5891 0.088 Uiso 1 1 calc R
C29 C 0.8213(9) 0.2251(5) 0.4285(6) 0.038(2) Uani 1 1 d .
C30 C 0.7577(11) 0.2891(6) 0.3686(7) 0.055(3) Uani 1 1 d .
H30 H 0.6722 0.3086 0.3363 0.066 Uiso 1 1 calc R
C31 C 0.8189(13) 0.3250(7) 0.3556(8) 0.068(3) Uani 1 1 d .
H31 H 0.7749 0.3684 0.3154 0.081 Uiso 1 1 calc R
C32 C 0.9438(13) 0.2965(7) 0.4020(9) 0.070(3) Uani 1 1 d .
H32 H 0.9855 0.3207 0.3938 0.084 Uiso 1 1 calc R
C33 C 1.0072(12) 0.2320(7) 0.4607(9) 0.067(3) Uani 1 1 d .
H33 H 1.0922 0.2126 0.4921 0.080 Uiso 1 1 calc R
C34 C 0.9489(11) 0.1961(6) 0.4737(8) 0.055(3) Uani 1 1 d .
H34 H 0.9930 0.1518 0.5129 0.066 Uiso 1 1 calc R
C35 C 0.442(3) 0.311(2) -0.0483(18) 0.267(17) Uani 1 1 d DU
H35A H 0.4634 0.3321 -0.0732 0.320 Uiso 1 1 calc R
H35B H 0.3608 0.2758 -0.0951 0.320 Uiso 1 1 calc R
C36 C 0.558(3) 0.2661(19) 0.032(3) 0.29(2) Uani 1 1 d DU
H36A H 0.5297 0.2117 0.0263 0.353 Uiso 1 1 calc R
H36B H 0.6319 0.2642 0.0441 0.353 Uiso 1 1 calc R
C37 C 0.603(3) 0.308(2) 0.103(2) 0.31(2) Uani 1 1 d DU
H37A H 0.6105 0.2713 0.1381 0.367 Uiso 1 1 calc R
H37B H 0.6940 0.3323 0.1452 0.367 Uiso 1 1 calc R
C38 C 0.501(4) 0.3664(19) 0.059(3) 0.288(19) Uani 1 1 d DU
H38A H 0.4495 0.3530 0.0650 0.346 Uiso 1 1 calc R
H38B H 0.5466 0.4179 0.0890 0.346 Uiso 1 1 calc R
C39 C 0.233(4) 0.558(2) 0.288(2) 0.263(18) Uani 1 1 d DU
H39A H 0.3035 0.5912 0.3069 0.316 Uiso 1 1 calc R
H39B H 0.1910 0.5234 0.2379 0.316 Uiso 1 1 calc R
C40 C 0.300(3) 0.5116(18) 0.363(2) 0.244(15) Uani 1 1 d DU
H40A H 0.2837 0.4549 0.3480 0.292 Uiso 1 1 calc R
H40B H 0.4006 0.5217 0.4175 0.292 Uiso 1 1 calc R
C41 C 0.238(3) 0.5351(15) 0.3792(16) 0.185(10) Uani 1 1 d DU
H41A H 0.2017 0.4887 0.3795 0.221 Uiso 1 1 calc R
H41B H 0.3069 0.5617 0.4392 0.221 Uiso 1 1 calc R
C42 C 0.129(3) 0.587(2) 0.309(2) 0.279(18) Uani 1 1 d DU
H42A H 0.1379 0.6356 0.3354 0.334 Uiso 1 1 calc R
H42B H 0.0391 0.5621 0.2697 0.334 Uiso 1 1 calc R

loop_
_atom_site_aniso_label
_atom_site_aniso_U_11
_atom_site_aniso_U_22
_atom_site_aniso_U_33
_atom_site_aniso_U_23
_atom_site_aniso_U_13
_atom_site_aniso_U_12
Pt1 0.0355(3) 0.0281(2) 0.0445(3) 0.00202(18) 0.0296(2) 0.00111(17)
P1 0.0301(14) 0.0319(14) 0.0392(15) 0.0005(11) 0.0248(14) -0.0013(11)
P2 0.0337(14) 0.0328(14) 0.0416(15) -0.0044(11) 0.0286(13) -0.0036(11)
O1 0.056(5) 0.061(5) 0.055(5) -0.002(4) 0.043(4) -0.015(4)
O2 0.39(3) 0.41(3) 0.31(2) -0.02(2) 0.29(2) 0.07(2)
O3 0.52(3) 0.39(3) 0.29(2) -0.01(2) 0.32(2) 0.08(2)
C1 0.061(7) 0.056(7) 0.077(8) -0.004(6) 0.058(7) -0.002(6)
C2 0.062(8) 0.054(7) 0.076(9) 0.019(6) 0.051(8) 0.015(6)
C3 0.068(8) 0.033(6) 0.082(9) 0.002(6) 0.058(8) 0.006(5)
C5 0.032(6) 0.032(6) 0.043(6) -0.001(5) 0.029(6) -0.003(4)
C6 0.035(6) 0.030(5) 0.043(6) -0.001(4) 0.031(6) 0.002(4)
C7 0.031(6) 0.047(7) 0.042(6) 0.007(5) 0.023(5) 0.008(5)
C8 0.050(7) 0.042(7) 0.075(8) 0.001(6) 0.049(7) 0.010(5)
C9 0.063(8) 0.035(6) 0.080(9) -0.010(6) 0.057(8) -0.003(6)
C10 0.046(7) 0.030(6) 0.060(7) -0.011(5) 0.039(6) -0.009(5)
C11 0.043(7) 0.032(6) 0.055(7) -0.013(5) 0.040(6) -0.010(4)
C12 0.038(6) 0.076(8) 0.053(7) -0.014(6) 0.033(6) -0.015(6)
C13 0.059(9) 0.082(9) 0.076(10) -0.015(7) 0.054(9) -0.018(7)
C14 0.060(9) 0.070(9) 0.102(12) -0.023(8) 0.068(10) -0.018(7)
C15 0.031(7) 0.076(9) 0.069(8) -0.024(7) 0.032(7) -0.008(6)
C16 0.034(7) 0.056(7) 0.050(7) -0.016(5) 0.027(6) -0.008(5)
C17 0.037(5) 0.037(6) 0.039(6) -0.006(5) 0.030(5) -0.005(4)
C18 0.048(6) 0.053(7) 0.043(6) 0.004(6) 0.034(6) 0.003(5)
C19 0.051(7) 0.074(9) 0.047(7) -0.001(7) 0.035(6) 0.006(6)
C20 0.070(8) 0.102(11) 0.056(8) 0.012(8) 0.053(8) 0.019(8)
C21 0.092(10) 0.083(10) 0.083(10) 0.018(8) 0.075(9) 0.015(8)
C22 0.048(7) 0.056(8) 0.054(8) 0.003(6) 0.039(6) 0.004(5)
C23 0.035(6) 0.049(6) 0.036(6) 0.008(5) 0.024(5) 0.003(5)
C24 0.049(7) 0.059(7) 0.050(7) -0.008(6) 0.038(7) -0.015(6)
C25 0.067(8) 0.069(9) 0.057(9) -0.013(7) 0.041(8) -0.023(7)
C26 0.066(9) 0.089(10) 0.044(8) -0.006(8) 0.032(7) -0.010(8)
C27 0.110(12) 0.092(10) 0.055(9) 0.004(8) 0.062(9) -0.020(9)
C28 0.069(8) 0.078(9) 0.043(8) -0.018(6) 0.039(7) -0.030(7)
C29 0.036(6) 0.035(6) 0.034(6) -0.005(5) 0.026(5) -0.008(5)
C30 0.045(6) 0.056(7) 0.055(7) 0.009(6) 0.038(6) 0.005(6)
C31 0.065(8) 0.073(8) 0.068(8) 0.031(7) 0.054(8) 0.017(7)
C32 0.077(9) 0.062(8) 0.089(10) 0.002(7) 0.071(9) -0.011(7)
C33 0.054(7) 0.063(8) 0.092(9) -0.003(7) 0.061(8) -0.003(6)
C34 0.043(7) 0.045(6) 0.073(8) 0.011(6) 0.045(7) 0.006(5)
C35 0.29(3) 0.28(3) 0.140(18) -0.014(17) 0.153(19) 0.09(2)
C36 0.29(3) 0.34(3) 0.29(3) -0.04(2) 0.25(2) 0.08(2)
C37 0.27(3) 0.32(3) 0.26(3) -0.04(2) 0.20(2) 0.06(2)
C38 0.37(3) 0.23(3) 0.24(3) -0.034(19) 0.24(2) 0.07(2)
C39 0.32(3) 0.37(4) 0.25(3) 0.02(2) 0.26(2) 0.02(2)
C40 0.21(2) 0.25(3) 0.25(3) 0.02(2) 0.18(2) 0.075(19)
C41 0.27(2) 0.21(2) 0.171(16) 0.101(14) 0.199(17) 0.119(17)
C42 0.28(3) 0.40(4) 0.33(3) 0.01(2) 0.28(3) 0.05(2)

loop_
_atom_type_symbol
_atom_type_description
_atom_type_scat_dispersion_real
_atom_type_scat_dispersion_imag
_atom_type_scat_source
C C 0.0033 0.0016 'International Tables Vol C Tables 4.2.6.8 and 6.1.1.4'
H H 0.0000 0.0000 'International Tables Vol C Tables 4.2.6.8 and 6.1.1.4'
O O 0.0106 0.0060 'International Tables Vol C Tables 4.2.6.8 and 6.1.1.4'
P P 0.1023 0.0942 'International Tables Vol C Tables 4.2.6.8 and 6.1.1.4'
Pt Pt -1.7033 8.3905 'International Tables Vol C Tables 4.2.6.8 and 6.1.1.4'

loop_
_geom_angle_atom_site_label_1
_geom_angle_atom_site_label_2
_geom_angle_atom_site_label_3
_geom_angle
C1 Pt1 C3 88.7(5)
C1 Pt1 C2 88.0(5)
C3 Pt1 C2 86.5(5)
C1 Pt1 O1 175.9(4)
C3 Pt1 O1 88.9(4)
C2 Pt1 O1 88.5(4)
C1 Pt1 P1 93.7(3)
C3 Pt1 P1 177.3(3)
C2 Pt1 P1 94.7(3)
O1 Pt1 P1 88.7(2)
C1 Pt1 P2 93.6(3)
C3 Pt1 P2 94.7(3)
C2 Pt1 P2 178.0(4)
O1 Pt1 P2 89.9(2)
P1 Pt1 P2 84.01(8)
C29 P1 C23 103.0(4)
C29 P1 C5 103.9(4)
C23 P1 C5 104.9(4)
C29 P1 Pt1 116.2(3)
C23 P1 Pt1 120.0(3)
C5 P1 Pt1 107.2(3)
C17 P2 C11 103.4(5)
C17 P2 C6 105.1(4)
C11 P2 C6 102.3(4)
C17 P2 Pt1 115.4(3)
C11 P2 Pt1 121.6(3)
C6 P2 Pt1 107.2(3)
Pt1 O1 H1 109.5
C39 O2 C42 106(3)
C38 O3 C35 106(3)
Pt1 C1 H1A 109.5
Pt1 C1 H1B 109.5
H1A C1 H1B 109.5
Pt1 C1 H1C 109.5
H1A C1 H1C 109.5
H1B C1 H1C 109.5
Pt1 C2 H2A 109.5
Pt1 C2 H2B 109.5
H2A C2 H2B 109.5
Pt1 C2 H2C 109.5
H2A C2 H2C 109.5
H2B C2 H2C 109.5
Pt1 C3 H3A 109.5
Pt1 C3 H3B 109.5
H3A C3 H3B 109.5
Pt1 C3 H3C 109.5
H3A C3 H3C 109.5
H3B C3 H3C 109.5
C10 C5 C6 118.1(8)
C10 C5 P1 123.4(7)
C6 C5 P1 118.4(7)
C5 C6 C7 119.3(8)
C5 C6 P2 118.7(6)
C7 C6 P2 122.0(7)
C8 C7 C6 120.2(9)
C8 C7 H7 119.9
C6 C7 H7 119.9
C7 C8 C9 121.0(10)
C7 C8 H8 119.5
C9 C8 H8 119.5
C10 C9 C8 118.7(10)
C10 C9 H9 120.6
C8 C9 H9 120.6
C9 C10 C5 122.6(10)
C9 C10 H10 118.7
C5 C10 H10 118.7
C16 C11 C12 118.8(9)
C16 C11 P2 124.0(9)
C12 C11 P2 117.2(8)
C13 C12 C11 120.5(11)
C13 C12 H12 119.8
C11 C12 H12 119.8
C14 C13 C12 120.5(13)
C14 C13 H13 119.7
C12 C13 H13 119.7
C13 C14 C15 119.6(11)
C13 C14 H14 120.2
C15 C14 H14 120.2
C14 C15 C16 121.0(11)
C14 C15 H15 119.5
C16 C15 H15 119.5
C11 C16 C15 119.5(12)
C11 C16 H16 120.2
C15 C16 H16 120.2
C22 C17 C18 118.1(10)
C22 C17 P2 124.3(8)
C18 C17 P2 117.5(7)
C19 C18 C17 122.0(10)
C19 C18 H18 119.0
C17 C18 H18 119.0
C18 C19 C20 118.9(11)
C18 C19 H19 120.6
C20 C19 H19 120.6
C19 C20 C21 121.0(12)
C19 C20 H20 119.5
C21 C20 H20 119.5
C22 C21 C20 118.8(12)
C22 C21 H21 120.6
C20 C21 H21 120.6
C17 C22 C21 121.3(11)
C17 C22 H22 119.3
C21 C22 H22 119.3
C24 C23 C28 118.5(10)
C24 C23 P1 122.9(8)
C28 C23 P1 118.7(8)
C23 C24 C25 121.6(11)
C23 C24 H24 119.2
C25 C24 H24 119.2
C26 C25 C24 120.0(11)
C26 C25 H25 120.0
C24 C25 H25 120.0
C25 C26 C27 119.0(12)
C25 C26 H26 120.5
C27 C26 H26 120.5
C26 C27 C28 121.1(13)
C26 C27 H27 119.4
C28 C27 H27 119.4
C27 C28 C23 119.8(11)
C27 C28 H28 120.1
C23 C28 H28 120.1
C30 C29 C34 117.2(9)
C30 C29 P1 123.7(8)
C34 C29 P1 119.0(7)
C29 C30 C31 121.2(10)
C29 C30 H30 119.4
C31 C30 H30 119.4
C32 C31 C30 120.1(11)
C32 C31 H31 120.0
C30 C31 H31 120.0
C31 C32 C33 119.5(11)
C31 C32 H32 120.3
C33 C32 H32 120.3
C34 C33 C32 121.3(11)
C34 C33 H33 119.4
C32 C33 H33 119.4
C33 C34 C29 120.7(10)
C33 C34 H34 119.6
C29 C34 H34 119.6
O3 C35 C36 112(3)
O3 C35 H35A 109.2
C36 C35 H35A 109.2
O3 C35 H35B 109.2
C36 C35 H35B 109.3
H35A C35 H35B 107.9
C37 C36 C35 104(2)
C37 C36 H36A 111.0
C35 C36 H36A 110.9
C37 C36 H36B 111.0
C35 C36 H36B 111.0
H36A C36 H36B 109.0
C38 C37 C36 107(2)
C38 C37 H37A 110.5
C36 C37 H37A 110.4
C38 C37 H37B 110.4
C36 C37 H37B 110.4
H37A C37 H37B 108.6
O3 C38 C37 110(3)
O3 C38 H38A 109.5
C37 C38 H38A 109.5
O3 C38 H38B 109.7
C37 C38 H38B 109.6
H38A C38 H38B 108.1
O2 C39 C40 112(3)
O2 C39 H39A 109.3
C40 C39 H39A 109.1
O2 C39 H39B 109.3
C40 C39 H39B 109.3
H39A C39 H39B 107.9
C41 C40 C39 105(2)
C41 C40 H40A 110.7
C39 C40 H40A 110.8
C41 C40 H40B 110.9
C39 C40 H40B 110.9
H40A C40 H40B 108.9
C42 C41 C40 108(2)
C42 C41 H41A 110.3
C40 C41 H41A 110.2
C42 C41 H41B 109.9
C40 C41 H41B 110.1
H41A C41 H41B 108.5
C41 C42 O2 110(2)
C41 C42 H42A 110.0
O2 C42 H42A 110.0
C41 C42 H42B 109.6
O2 C42 H42B 109.5
H42A C42 H42B 108.2

loop_
_geom_bond_atom_site_label_1
_geom_bond_atom_site_label_2
_geom_bond_distance
Pt1 C1 2.053(10)
Pt1 C3 2.081(10)
Pt1 C2 2.080(10)
Pt1 O1 2.118(7)
Pt1 P1 2.351(2)
Pt1 P2 2.357(2)
P1 C29 1.816(10)
P1 C23 1.825(10)
P1 C5 1.825(9)
P2 C17 1.819(10)
P2 C11 1.822(10)
P2 C6 1.828(9)
O1 H1 0.8200
O2 C39 1.35(4)
O2 C42 1.37(3)
O3 C38 1.33(3)
O3 C35 1.34(3)
C1 H1A 0.9600
C1 H1B 0.9600
C1 H1C 0.9600
C2 H2A 0.9600
C2 H2B 0.9600
C2 H2C 0.9600
C3 H3A 0.9600
C3 H3B 0.9600
C3 H3C 0.9600
C5 C10 1.387(13)
C5 C6 1.402(12)
C6 C7 1.407(13)
C7 C8 1.371(14)
C7 H7 0.9300
C8 C9 1.378(14)
C8 H8 0.9300
C9 C10 1.373(14)
C9 H9 0.9300
C10 H10 0.9300
C11 C16 1.387(14)
C11 C12 1.407(15)
C12 C13 1.376(15)
C12 H12 0.9300
C13 C14 1.369(17)
C13 H13 0.9300
C14 C15 1.380(18)
C14 H14 0.9300
C15 C16 1.389(16)
C15 H15 0.9300
C16 H16 0.9300
C17 C22 1.374(14)
C17 C18 1.399(13)
C18 C19 1.369(15)
C18 H18 0.9300
C19 C20 1.375(17)
C19 H19 0.9300
C20 C21 1.394(18)
C20 H20 0.9300
C21 C22 1.388(16)
C21 H21 0.9300
C22 H22 0.9300
C23 C24 1.368(14)
C23 C28 1.393(15)
C24 C25 1.385(15)
C24 H24 0.9300
C25 C26 1.375(17)
C25 H25 0.9300
C26 C27 1.375(18)
C26 H26 0.9300
C27 C28 1.383(16)
C27 H27 0.9300
C28 H28 0.9300
C29 C30 1.378(13)
C29 C34 1.413(13)
C30 C31 1.386(15)
C30 H30 0.9300
C31 C32 1.365(16)
C31 H31 0.9300
C32 C33 1.372(16)
C32 H32 0.9300
C33 C34 1.347(15)
C33 H33 0.9300
C34 H34 0.9300
C35 C36 1.40(5)
C35 H35A 0.9700
C35 H35B 0.9700
C36 C37 1.41(6)
C36 H36A 0.9700
C36 H36B 0.9700
C37 C38 1.39(7)
C37 H37A 0.9700
C37 H37B 0.9700
C38 H38A 0.9700
C38 H38B 0.9700
C39 C40 1.38(5)
C39 H39A 0.9700
C39 H39B 0.9700
C40 C41 1.39(8)
C40 H40A 0.9700
C40 H40B 0.9700
C41 C42 1.378(10)
C41 H41A 0.9700
C41 H41B 0.9700
C42 H42A 0.9700
C42 H42B 0.9700

loop_
_geom_torsion_atom_site_label_1
_geom_torsion_atom_site_label_2
_geom_torsion_atom_site_label_3
_geom_torsion_atom_site_label_4
_geom_torsion
C1 Pt1 P1 C29 -4.1(5)
C3 Pt1 P1 C29 -160(7)
C2 Pt1 P1 C29 84.2(5)
O1 Pt1 P1 C29 172.6(4)
P2 Pt1 P1 C29 -97.4(3)
C1 Pt1 P1 C23 -129.1(5)
C3 Pt1 P1 C23 75(7)
C2 Pt1 P1 C23 -40.8(5)
O1 Pt1 P1 C23 47.6(4)
P2 Pt1 P1 C23 137.6(4)
C1 Pt1 P1 C5 111.5(5)
C3 Pt1 P1 C5 -44(7)
C2 Pt1 P1 C5 -160.2(5)
O1 Pt1 P1 C5 -71.8(4)
P2 Pt1 P1 C5 18.3(3)
C1 Pt1 P2 C17 6.6(5)
C3 Pt1 P2 C17 -82.4(5)
C2 Pt1 P2 C17 151(10)
O1 Pt1 P2 C17 -171.3(4)
P1 Pt1 P2 C17 100.0(3)
C1 Pt1 P2 C11 133.0(5)
C3 Pt1 P2 C11 44.0(5)
C2 Pt1 P2 C11 -82(10)
O1 Pt1 P2 C11 -44.9(4)
P1 Pt1 P2 C11 -133.6(4)
C1 Pt1 P2 C6 -110.1(4)
C3 Pt1 P2 C6 160.9(5)
C2 Pt1 P2 C6 35(10)
O1 Pt1 P2 C6 72.0(4)
P1 Pt1 P2 C6 -16.7(3)
C29 P1 C5 C10 -73.0(9)
C23 P1 C5 C10 34.8(10)
Pt1 P1 C5 C10 163.4(8)
C29 P1 C5 C6 106.0(8)
C23 P1 C5 C6 -146.2(8)
Pt1 P1 C5 C6 -17.6(8)
C10 C5 C6 C7 1.3(14)
P1 C5 C6 C7 -177.8(7)
C10 C5 C6 P2 -177.1(8)
P1 C5 C6 P2 3.8(11)
C17 P2 C6 C5 -111.4(8)
C11 P2 C6 C5 140.9(8)
Pt1 P2 C6 C5 11.9(8)
C17 P2 C6 C7 70.2(9)
C11 P2 C6 C7 -37.5(9)
Pt1 P2 C6 C7 -166.5(8)
C5 C6 C7 C8 -1.5(15)
P2 C6 C7 C8 176.9(8)
C6 C7 C8 C9 0.6(17)
C7 C8 C9 C10 0.6(18)
C8 C9 C10 C5 -0.8(18)
C6 C5 C10 C9 -0.2(16)
P1 C5 C10 C9 178.9(9)
C17 P2 C11 C16 -14.2(9)
C6 P2 C11 C16 94.8(9)
Pt1 P2 C11 C16 -145.9(7)
C17 P2 C11 C12 166.8(8)
C6 P2 C11 C12 -84.2(9)
Pt1 P2 C11 C12 35.1(9)
C16 C11 C12 C13 -2.6(16)
P2 C11 C12 C13 176.5(9)
C11 C12 C13 C14 1.5(18)
C12 C13 C14 C15 0.3(19)
C13 C14 C15 C16 -0.9(19)
C12 C11 C16 C15 1.9(15)
P2 C11 C16 C15 -177.1(8)
C14 C15 C16 C11 -0.2(17)
C11 P2 C17 C22 117.0(9)
C6 P2 C17 C22 10.1(10)
Pt1 P2 C17 C22 -107.8(8)
C11 P2 C17 C18 -68.0(8)
C6 P2 C17 C18 -174.9(7)
Pt1 P2 C17 C18 67.2(8)
C22 C17 C18 C19 -0.9(15)
P2 C17 C18 C19 -176.2(8)
C17 C18 C19 C20 -0.2(16)
C18 C19 C20 C21 0.5(18)
C19 C20 C21 C22 0.4(19)
C18 C17 C22 C21 1.7(15)
P2 C17 C22 C21 176.7(9)
C20 C21 C22 C17 -1.5(18)
C29 P1 C23 C24 20.1(10)
C5 P1 C23 C24 -88.3(9)
Pt1 P1 C23 C24 151.2(8)
C29 P1 C23 C28 -159.8(9)
C5 P1 C23 C28 91.7(10)
Pt1 P1 C23 C28 -28.8(10)
C28 C23 C24 C25 -1.7(17)
P1 C23 C24 C25 178.3(9)
C23 C24 C25 C26 1(2)
C24 C25 C26 C27 -1(2)
C25 C26 C27 C28 1(2)
C26 C27 C28 C23 -2(2)
C24 C23 C28 C27 2.3(19)
P1 C23 C28 C27 -177.7(11)
C23 P1 C29 C30 -115.7(9)
C5 P1 C29 C30 -6.5(9)
Pt1 P1 C29 C30 111.0(8)
C23 P1 C29 C34 66.6(9)
C5 P1 C29 C34 175.8(8)
Pt1 P1 C29 C34 -66.7(8)
C34 C29 C30 C31 -1.9(16)
P1 C29 C30 C31 -179.7(9)
C29 C30 C31 C32 0.6(18)
C30 C31 C32 C33 0(2)
C31 C32 C33 C34 -0.1(19)
C32 C33 C34 C29 -1.3(18)
C30 C29 C34 C33 2.3(16)
P1 C29 C34 C33 -179.9(9)
C38 O3 C35 C36 -2(2)
O3 C35 C36 C37 -4(2)
C35 C36 C37 C38 8(3)
C35 O3 C38 C37 7(4)
C36 C37 C38 O3 -10(4)
C42 O2 C39 C40 -3(2)
O2 C39 C40 C41 -2(2)
C39 C40 C41 C42 6(3)
C40 C41 C42 O2 -9(4)
C39 O2 C42 C41 7(3)
